data_4512343
loop_
_publ_author_name
'Shi, Chao'
'Wei, Bin'
'Zhang, Wen'

_publ_section_title
;
 Toward Understanding the Origin of Structural Phase Transition in
 Guanidinium Pyridinium 1,5-Naphthalenedisulfonate
;
_journal_issue 12
_journal_name_full 'Crystal Growth &amp; Design'
_journal_page_first 6570
_journal_paper_doi 10.1021/cg5014895
_journal_volume 14
_journal_year 2014
_chemical_formula_moiety 'C10 H6 O6 S2, C5 H6 N, C H6 N3 '
_chemical_formula_sum 'C16 H18 N4 O6 S2'
_chemical_formula_weight 426.46
_chemical_name_systematic
; 
 ? 
;
_space_group_IT_number 2
_symmetry_cell_setting triclinic
_symmetry_space_group_name_Hall '-P 1'
_symmetry_space_group_name_H-M 'P -1'
_atom_sites_solution_hydrogens geom
_atom_sites_solution_primary direct
_atom_sites_solution_secondary difmap
_audit_creation_method SHELXL-97
_cell_angle_alpha 92.224(15)
_cell_angle_beta 99.586(18)
_cell_angle_gamma 90.53(2)
_cell_formula_units_Z 2
_cell_length_a 8.000(6)
_cell_length_b 8.152(7)
_cell_length_c 14.090(11)
_cell_measurement_reflns_used 2427
_cell_measurement_temperature 193(2)
_cell_measurement_theta_max 27.6373
_cell_measurement_theta_min 2.5007
_cell_volume 905.3(13)
_computing_cell_refinement 'CrystalClear (Rigaku Inc., 2008)'
_computing_data_collection 'CrystalClear (Rigaku Inc., 2008)'
_computing_data_reduction 'CrystalClear (Rigaku Inc., 2008)'
_computing_molecular_graphics 'DIAMOND (Brandenburg & Putz, 2005)'
_computing_publication_material 'SHELXL-97 (Sheldrick, 2008)'
_computing_structure_refinement 'SHELXL-97 (Sheldrick, 1997)'
_computing_structure_solution 'SHELXS-97 (Sheldrick, 1990)'
_diffrn_ambient_temperature 193(2)
_diffrn_measured_fraction_theta_full 0.983
_diffrn_measured_fraction_theta_max 0.983
_diffrn_measurement_device_type 'Rigaku, SCXmini'
_diffrn_measurement_method '\w scans'
_diffrn_radiation_monochromator graphite
_diffrn_radiation_source 'fine-focus sealed tube'
_diffrn_radiation_type MoK\a
_diffrn_radiation_wavelength 0.71073
_diffrn_reflns_av_R_equivalents 0.0438
_diffrn_reflns_av_sigmaI/netI 0.0717
_diffrn_reflns_limit_h_max 10
_diffrn_reflns_limit_h_min -10
_diffrn_reflns_limit_k_max 10
_diffrn_reflns_limit_k_min -10
_diffrn_reflns_limit_l_max 18
_diffrn_reflns_limit_l_min -18
_diffrn_reflns_number 9738
_diffrn_reflns_theta_full 27.41
_diffrn_reflns_theta_max 27.41
_diffrn_reflns_theta_min 2.50
_diffrn_standards_decay_% 0
_diffrn_standards_interval_count 180
_diffrn_standards_interval_time 9
_diffrn_standards_number 3
_exptl_absorpt_coefficient_mu 0.339
_exptl_absorpt_correction_T_max 0.909
_exptl_absorpt_correction_T_min 0.891
_exptl_absorpt_correction_type multi-scan
_exptl_absorpt_process_details 'CrystalClear (Rigaku Inc., 2008)'
_exptl_crystal_colour colourless
_exptl_crystal_density_diffrn 1.565
_exptl_crystal_density_method 'not measured'
_exptl_crystal_description block
_exptl_crystal_F_000 444
_exptl_crystal_size_max 0.34
_exptl_crystal_size_mid 0.30
_exptl_crystal_size_min 0.28
_refine_diff_density_max 0.398
_refine_diff_density_min -0.607
_refine_diff_density_rms 0.131
_refine_ls_extinction_method none
_refine_ls_goodness_of_fit_ref 0.985
_refine_ls_hydrogen_treatment mixed
_refine_ls_matrix_type full
_refine_ls_number_parameters 253
_refine_ls_number_reflns 4068
_refine_ls_number_restraints 0
_refine_ls_restrained_S_all 0.985
_refine_ls_R_factor_all 0.0643
_refine_ls_R_factor_gt 0.0447
_refine_ls_shift/su_max 0.000
_refine_ls_shift/su_mean 0.000
_refine_ls_structure_factor_coef Fsqd
_refine_ls_weighting_details 'calc w=1/[\s^2^(Fo^2^)+(0.0636P)^2^+0.0000P] where P=(Fo^2^+2Fc^2^)/3'
_refine_ls_weighting_scheme calc
_refine_ls_wR_factor_gt 0.1070
_refine_ls_wR_factor_ref 0.1275
_reflns_number_gt 2900
_reflns_number_total 4139
_reflns_threshold_expression >2sigma(I)
_cod_data_source_file cg5014895_si_003.cif
_cod_data_source_block 8-193K
_cod_depositor_comments
;
The following automatic conversions were performed:

'_exptl_absorpt_correction_type' value 'Multi-scan' changed to
'multi-scan' according to
/home/saulius/struct/COD-crude-data--automatic-downloads/rss-feeds/ACS/lib/dictionaries/cif_core.dic
dictionary named 'cif_core.dic' version 2.4.2 from 2011-04-26.

Automatic conversion script
Id: cif_fix_values 2935 2014-11-11 08:27:57Z andrius 

 Adding full bibliography for 4512336--4512373.cif.
;
_cod_database_code 4512343

loop_
_symmetry_equiv_pos_as_xyz
'x, y, z'
'-x, -y, -z'

loop_
_atom_site_label
_atom_site_type_symbol
_atom_site_fract_x
_atom_site_fract_y
_atom_site_fract_z
_atom_site_U_iso_or_equiv
_atom_site_adp_type
_atom_site_occupancy
_atom_site_symmetry_multiplicity
_atom_site_calc_flag
_atom_site_refinement_flags
C1 C 0.8224(4) 0.2220(3) 0.6519(2) 0.0352(7) Uani 1 1 d .
H1A H 0.7851 0.2662 0.5924 0.042 Uiso 1 1 calc R
C2 C 0.7911(4) 0.2999(3) 0.7345(2) 0.0381(7) Uani 1 1 d .
H2A H 0.7289 0.3959 0.7316 0.046 Uiso 1 1 calc R
C3 C 0.8516(4) 0.2363(4) 0.8214(2) 0.0416(8) Uani 1 1 d .
H3A H 0.8315 0.2894 0.8779 0.050 Uiso 1 1 calc R
C4 C 0.9429(4) 0.0930(4) 0.8255(2) 0.0420(7) Uani 1 1 d .
H4A H 0.9865 0.0501 0.8846 0.050 Uiso 1 1 calc R
C5 C 0.9680(4) 0.0154(3) 0.7417(2) 0.0384(7) Uani 1 1 d .
H5A H 1.0268 -0.0826 0.7430 0.046 Uiso 1 1 calc R
C6 C 0.5964(3) 0.8722(3) 0.90928(17) 0.0218(5) Uani 1 1 d .
C7 C 0.5340(3) 0.9466(3) 0.82557(17) 0.0259(6) Uani 1 1 d .
H7A H 0.5629 0.9074 0.7677 0.031 Uiso 1 1 calc R
C8 C 0.4261(3) 1.0825(3) 0.82643(18) 0.0283(6) Uani 1 1 d .
H8A H 0.3841 1.1319 0.7691 0.034 Uiso 1 1 calc R
C9 C 0.6171(3) 0.8579(3) 1.08865(18) 0.0250(5) Uani 1 1 d .
H9A H 0.6882 0.7682 1.0891 0.030 Uiso 1 1 calc R
C10 C 0.5549(3) 0.9310(3) 1.00005(17) 0.0216(5) Uani 1 1 d .
C11 C 0.6142(3) 0.7996(3) 0.52012(16) 0.0200(5) Uani 1 1 d .
C12 C 0.5129(3) 0.7201(3) 0.57410(18) 0.0250(5) Uani 1 1 d .
H12A H 0.5398 0.6151 0.5947 0.030 Uiso 1 1 calc R
C13 C 0.3677(3) 0.7982(3) 0.59816(18) 0.0271(6) Uani 1 1 d .
H13A H 0.2979 0.7426 0.6331 0.033 Uiso 1 1 calc R
C14 C 0.6716(3) 1.0476(3) 0.42876(17) 0.0230(5) Uani 1 1 d .
H14A H 0.7647 0.9971 0.4093 0.028 Uiso 1 1 calc R
C15 C 0.5727(3) 0.9608(3) 0.48648(16) 0.0187(5) Uani 1 1 d .
C16 C 0.2005(3) 0.5695(3) 0.80777(17) 0.0223(5) Uani 1 1 d .
N1 N 0.9076(3) 0.0809(3) 0.65773(17) 0.0361(6) Uani 1 1 d .
H1B H 0.9240 0.0307 0.6053 0.043 Uiso 1 1 calc R
N2 N 0.3392(3) 0.4985(2) 0.78587(15) 0.0269(5) Uani 1 1 d .
H2B H 0.3430 0.4669 0.7273 0.032 Uiso 1 1 calc R
H2C H 0.4250 0.4843 0.8303 0.032 Uiso 1 1 calc R
N3 N 0.0684(3) 0.5914(3) 0.73946(15) 0.0286(5) Uani 1 1 d .
H3B H 0.0721 0.5598 0.6809 0.034 Uiso 1 1 calc R
H3C H -0.0212 0.6373 0.7537 0.034 Uiso 1 1 calc R
N4 N 0.1973(3) 0.6225(3) 0.89805(15) 0.0321(5) Uani 1 1 d .
H4B H 0.1092 0.6711 0.9122 0.038 Uiso 1 1 calc R
H4C H 0.2833 0.6080 0.9422 0.038 Uiso 1 1 calc R
O1 O 0.7504(2) 0.6820(2) 0.80151(12) 0.0292(4) Uani 1 1 d .
O2 O 0.6392(2) 0.5595(2) 0.93290(12) 0.0277(4) Uani 1 1 d .
O3 O 0.8902(2) 0.7377(2) 0.96618(13) 0.0306(4) Uani 1 1 d .
O4 O 0.7788(2) 0.6676(2) 0.39207(12) 0.0325(5) Uani 1 1 d .
O5 O 0.8148(2) 0.5512(2) 0.55104(13) 0.0325(4) Uani 1 1 d .
O6 O 0.9414(2) 0.8175(2) 0.52939(13) 0.0275(4) Uani 1 1 d .
S1 S 0.73073(8) 0.70003(7) 0.90226(4) 0.02276(17) Uani 1 1 d .
S2 S 0.80216(8) 0.69853(7) 0.49656(4) 0.02198(17) Uani 1 1 d .

loop_
_atom_site_aniso_label
_atom_site_aniso_U_11
_atom_site_aniso_U_22
_atom_site_aniso_U_33
_atom_site_aniso_U_23
_atom_site_aniso_U_13
_atom_site_aniso_U_12
C1 0.0353(16) 0.0360(16) 0.0336(15) 0.0025(12) 0.0030(13) -0.0035(13)
C2 0.0371(17) 0.0281(15) 0.0483(18) -0.0080(13) 0.0065(14) 0.0037(12)
C3 0.0462(19) 0.0488(19) 0.0318(16) -0.0122(13) 0.0157(14) -0.0022(15)
C4 0.0453(18) 0.0462(19) 0.0342(16) 0.0092(14) 0.0042(14) -0.0076(15)
C5 0.0288(16) 0.0270(15) 0.058(2) -0.0036(13) 0.0033(14) 0.0023(12)
C6 0.0186(12) 0.0225(13) 0.0249(13) -0.0035(10) 0.0062(10) 0.0015(10)
C7 0.0268(14) 0.0307(14) 0.0207(12) -0.0036(10) 0.0066(10) 0.0061(11)
C8 0.0331(15) 0.0303(14) 0.0220(13) 0.0021(10) 0.0055(11) 0.0082(11)
C9 0.0252(13) 0.0255(13) 0.0247(13) 0.0008(10) 0.0048(11) 0.0089(10)
C10 0.0208(12) 0.0232(13) 0.0209(12) -0.0028(9) 0.0047(10) 0.0013(10)
C11 0.0183(12) 0.0219(12) 0.0190(11) -0.0009(9) 0.0006(9) 0.0026(9)
C12 0.0245(13) 0.0240(13) 0.0268(13) 0.0043(10) 0.0044(11) 0.0005(10)
C13 0.0242(13) 0.0317(15) 0.0279(13) 0.0065(11) 0.0106(11) -0.0019(11)
C14 0.0174(12) 0.0299(14) 0.0230(12) 0.0005(10) 0.0068(10) 0.0019(10)
C15 0.0180(12) 0.0226(12) 0.0153(11) -0.0019(9) 0.0026(9) -0.0004(9)
C16 0.0239(13) 0.0205(12) 0.0230(12) 0.0023(9) 0.0047(10) -0.0004(10)
N1 0.0283(13) 0.0459(15) 0.0339(13) -0.0165(11) 0.0087(11) 0.0012(11)
N2 0.0230(11) 0.0321(12) 0.0251(11) -0.0039(9) 0.0039(9) 0.0050(9)
N3 0.0217(11) 0.0414(14) 0.0233(11) 0.0015(9) 0.0050(9) 0.0054(10)
N4 0.0272(12) 0.0453(14) 0.0226(11) -0.0054(10) 0.0018(9) 0.0104(10)
O1 0.0323(10) 0.0331(10) 0.0237(9) -0.0055(8) 0.0097(8) 0.0091(8)
O2 0.0275(10) 0.0259(10) 0.0295(10) 0.0000(7) 0.0044(8) 0.0038(8)
O3 0.0199(9) 0.0386(11) 0.0317(10) -0.0091(8) 0.0019(8) 0.0051(8)
O4 0.0349(11) 0.0407(11) 0.0211(9) -0.0108(8) 0.0048(8) 0.0070(9)
O5 0.0325(11) 0.0262(10) 0.0398(11) 0.0044(8) 0.0082(9) 0.0092(8)
O6 0.0182(9) 0.0293(10) 0.0342(10) -0.0096(8) 0.0043(8) 0.0007(7)
S1 0.0209(3) 0.0247(3) 0.0227(3) -0.0045(2) 0.0048(2) 0.0056(2)
S2 0.0211(3) 0.0227(3) 0.0219(3) -0.0041(2) 0.0039(2) 0.0047(2)

loop_
_atom_type_symbol
_atom_type_description
_atom_type_scat_dispersion_real
_atom_type_scat_dispersion_imag
_atom_type_scat_source
C C 0.0033 0.0016 'International Tables Vol C Tables 4.2.6.8 and 6.1.1.4'
H H 0.0000 0.0000 'International Tables Vol C Tables 4.2.6.8 and 6.1.1.4'
N N 0.0061 0.0033 'International Tables Vol C Tables 4.2.6.8 and 6.1.1.4'
O O 0.0106 0.0060 'International Tables Vol C Tables 4.2.6.8 and 6.1.1.4'
S S 0.1246 0.1234 'International Tables Vol C Tables 4.2.6.8 and 6.1.1.4'

loop_
_geom_angle_atom_site_label_1
_geom_angle_atom_site_label_2
_geom_angle_atom_site_label_3
_geom_angle
_geom_angle_site_symmetry_1
_geom_angle_site_symmetry_3
N1 C1 C2 119.1(3) . .
N1 C1 H1A 120.4 . .
C2 C1 H1A 120.4 . .
C3 C2 C1 119.7(3) . .
C3 C2 H2A 120.2 . .
C1 C2 H2A 120.2 . .
C2 C3 C4 120.0(3) . .
C2 C3 H3A 120.0 . .
C4 C3 H3A 120.0 . .
C5 C4 C3 119.0(3) . .
C5 C4 H4A 120.5 . .
C3 C4 H4A 120.5 . .
N1 C5 C4 119.6(3) . .
N1 C5 H5A 120.2 . .
C4 C5 H5A 120.2 . .
C7 C6 C10 121.0(2) . .
C7 C6 S1 117.90(19) . .
C10 C6 S1 121.12(18) . .
C6 C7 C8 120.5(2) . .
C6 C7 H7A 119.7 . .
C8 C7 H7A 119.7 . .
C9 C8 C7 120.4(2) 2_677 .
C9 C8 H8A 119.8 2_677 .
C7 C8 H8A 119.8 . .
C8 C9 C10 121.0(2) 2_677 .
C8 C9 H9A 119.5 2_677 .
C10 C9 H9A 119.5 . .
C9 C10 C10 119.1(3) . 2_677
C9 C10 C6 122.9(2) . .
C10 C10 C6 118.0(3) 2_677 .
C12 C11 C15 120.7(2) . .
C12 C11 S2 117.88(19) . .
C15 C11 S2 121.41(18) . .
C11 C12 C13 119.8(2) . .
C11 C12 H12A 120.1 . .
C13 C12 H12A 120.1 . .
C14 C13 C12 121.2(2) 2_676 .
C14 C13 H13A 119.4 2_676 .
C12 C13 H13A 119.4 . .
C13 C14 C15 121.2(2) 2_676 .
C13 C14 H14A 119.4 2_676 .
C15 C14 H14A 119.4 . .
C14 C15 C15 118.4(3) . 2_676
C14 C15 C11 123.0(2) . .
C15 C15 C11 118.6(3) 2_676 .
N3 C16 N2 120.1(2) . .
N3 C16 N4 120.2(2) . .
N2 C16 N4 119.7(2) . .
C5 N1 C1 122.6(2) . .
C5 N1 H1B 118.7 . .
C1 N1 H1B 118.7 . .
C16 N2 H2B 120.0 . .
C16 N2 H2C 120.0 . .
H2B N2 H2C 120.0 . .
C16 N3 H3B 120.0 . .
C16 N3 H3C 120.0 . .
H3B N3 H3C 120.0 . .
C16 N4 H4B 120.0 . .
C16 N4 H4C 120.0 . .
H4B N4 H4C 120.0 . .
O3 S1 O1 112.79(12) . .
O3 S1 O2 112.74(12) . .
O1 S1 O2 112.06(11) . .
O3 S1 C6 107.34(11) . .
O1 S1 C6 105.58(11) . .
O2 S1 C6 105.69(12) . .
O5 S2 O4 113.99(12) . .
O5 S2 O6 113.33(12) . .
O4 S2 O6 111.25(11) . .
O5 S2 C11 106.29(12) . .
O4 S2 C11 106.02(11) . .
O6 S2 C11 105.15(12) . .

loop_
_geom_bond_atom_site_label_1
_geom_bond_atom_site_label_2
_geom_bond_distance
_geom_bond_site_symmetry_2
C1 N1 1.341(4) .
C1 C2 1.365(4) .
C1 H1A 0.9300 .
C2 C3 1.363(4) .
C2 H2A 0.9300 .
C3 C4 1.381(4) .
C3 H3A 0.9300 .
C4 C5 1.363(4) .
C4 H4A 0.9300 .
C5 N1 1.335(4) .
C5 H5A 0.9300 .
C6 C7 1.369(3) .
C6 C10 1.440(3) .
C6 S1 1.785(3) .
C7 C8 1.411(3) .
C7 H7A 0.9300 .
C8 C9 1.372(3) 2_677
C8 H8A 0.9300 .
C9 C8 1.372(3) 2_677
C9 C10 1.420(3) .
C9 H9A 0.9300 .
C10 C10 1.434(5) 2_677
C11 C12 1.375(3) .
C11 C15 1.437(3) .
C11 S2 1.794(3) .
C12 C13 1.414(4) .
C12 H12A 0.9300 .
C13 C14 1.351(4) 2_676
C13 H13A 0.9300 .
C14 C13 1.351(4) 2_676
C14 C15 1.427(3) .
C14 H14A 0.9300 .
C15 C15 1.432(5) 2_676
C16 N3 1.324(3) .
C16 N2 1.331(3) .
C16 N4 1.332(3) .
N1 H1B 0.8600 .
N2 H2B 0.8600 .
N2 H2C 0.8600 .
N3 H3B 0.8600 .
N3 H3C 0.8600 .
N4 H4B 0.8600 .
N4 H4C 0.8600 .
O1 S1 1.456(2) .
O2 S1 1.470(2) .
O3 S1 1.456(2) .
O4 S2 1.465(2) .
O5 S2 1.446(2) .
O6 S2 1.4729(19) .

loop_
_geom_hbond_atom_site_label_D
_geom_hbond_atom_site_label_H
_geom_hbond_atom_site_label_A
_geom_hbond_distance_DH
_geom_hbond_distance_HA
_geom_hbond_distance_DA
_geom_hbond_angle_DHA
_geom_hbond_site_symmetry_A
N2 H2C O2 0.86 2.12 2.922(3) 155.3 .
N2 H2C S1 0.86 3.01 3.631(3) 130.8 .
N1 H1B O6 0.86 2.02 2.798(3) 149.3 1_545
N2 H2B O4 0.86 2.07 2.817(3) 145.3 2_666
N3 H3B O4 0.86 2.49 3.145(3) 133.1 2_666
N3 H3B O5 0.86 2.51 3.065(3) 122.7 1_455
N3 H3C O1 0.86 2.08 2.916(3) 163.7 1_455
N4 H4B O3 0.86 2.09 2.932(3) 165.8 1_455
N4 H4B S1 0.86 3.02 3.801(4) 152.2 1_455
N4 H4C O2 0.86 2.28 2.976(3) 138.5 2_667
